data_4519083
loop_
_publ_author_name
'Wang, Lu'
'Wang, Kecheng'
'An, Hao-Tian'
'Huang, Hongliang'
'Xie, Lin-Hua'
'Li, Jian-Rong'

_publ_section_title
;
 A Hydrolytically Stable Cu(II)-Based Metal-Organic Framework with Easily
 Accessible Ligands for Water Harvesting.
;
_journal_issue 41
_journal_name_full 'ACS applied materials &amp; interfaces'
_journal_page_first 49509
_journal_page_last 49518
_journal_paper_doi 10.1021/acsami.1c15240
_journal_volume 13
_journal_year 2021
_chemical_formula_sum 'C14 H12 Cu2 N10 O4'
_chemical_formula_weight 511.42
_space_group_crystal_system tetragonal
_space_group_IT_number 88
_space_group_name_Hall '-I 4ad'
_space_group_name_H-M_alt 'I 41/a :2'
_atom_sites_solution_hydrogens geom
_audit_creation_method SHELXL-2018/1
_cell_angle_alpha 90
_cell_angle_beta 90
_cell_angle_gamma 90
_cell_formula_units_Z 8
_cell_length_a 15.8050(6)
_cell_length_b 15.8050(6)
_cell_length_c 22.386(3)
_cell_measurement_reflns_used 1704
_cell_measurement_temperature 293(2)
_cell_measurement_theta_max 67.5140
_cell_measurement_theta_min 5.5710
_cell_volume 5592.0(8)
_computing_cell_refinement 'CrysAlisPro 1.171.40.53 (Rigaku OD, 2019)'
_computing_data_collection 'CrysAlisPro 1.171.40.53 (Rigaku OD, 2019)'
_computing_data_reduction 'CrysAlisPro 1.171.40.53 (Rigaku OD, 2019)'
_computing_structure_refinement 'SHELXL-2018/1 (Sheldrick, 2018)'
_diffrn_ambient_temperature 293(2)
_diffrn_detector_area_resol_mean 5.1688
_diffrn_measured_fraction_theta_full 0.997
_diffrn_measured_fraction_theta_max 0.990
_diffrn_measurement_device_type 'SuperNova, Dual, Cu at home/near, AtlasS2'
_diffrn_measurement_method '\w scans'
_diffrn_radiation_type CuK\a
_diffrn_radiation_wavelength 1.54178
_diffrn_reflns_av_R_equivalents 0.0980
_diffrn_reflns_av_unetI/netI 0.0659
_diffrn_reflns_Laue_measured_fraction_full 0.997
_diffrn_reflns_Laue_measured_fraction_max 0.990
_diffrn_reflns_limit_h_max 19
_diffrn_reflns_limit_h_min -16
_diffrn_reflns_limit_k_max 19
_diffrn_reflns_limit_k_min -17
_diffrn_reflns_limit_l_max 27
_diffrn_reflns_limit_l_min -27
_diffrn_reflns_number 16644
_diffrn_reflns_point_group_measured_fraction_full 0.997
_diffrn_reflns_point_group_measured_fraction_max 0.990
_diffrn_reflns_theta_full 67.679
_diffrn_reflns_theta_max 76.497
_diffrn_reflns_theta_min 3.423
_diffrn_source 'micro-focus sealed X-ray tube'
_exptl_absorpt_coefficient_mu 2.168
_exptl_absorpt_correction_T_max 1.00000
_exptl_absorpt_correction_T_min 0.31040
_exptl_absorpt_correction_type multi-scan
_exptl_absorpt_process_details
; 
CrysAlisPro 1.171.40.53 (Rigaku Oxford Diffraction, 2019) 
Empirical absorption correction using spherical harmonics, 
 implemented in SCALE3 ABSPACK scaling algorithm. 
;
_exptl_crystal_density_diffrn 1.215
_exptl_crystal_description block
_exptl_crystal_F_000 2048
_refine_diff_density_max 0.406
_refine_diff_density_min -0.471
_refine_diff_density_rms 0.067
_refine_ls_extinction_coef 0.00011(3)
_refine_ls_extinction_expression Fc^*^=kFc[1+0.001xFc^2^\l^3^/sin(2\q)]^-1/4^
_refine_ls_extinction_method 'SHELXL-2018/1 (Sheldrick 2018)'
_refine_ls_goodness_of_fit_ref 1.034
_refine_ls_hydrogen_treatment constr
_refine_ls_matrix_type full
_refine_ls_number_parameters 137
_refine_ls_number_reflns 2909
_refine_ls_number_restraints 0
_refine_ls_restrained_S_all 1.034
_refine_ls_R_factor_all 0.1024
_refine_ls_R_factor_gt 0.0585
_refine_ls_shift/su_max 0.001
_refine_ls_shift/su_mean 0.000
_refine_ls_structure_factor_coef Fsqd
_refine_ls_weighting_details 'w=1/[\s^2^(Fo^2^)+(0.0811P)^2^+2.6025P] where P=(Fo^2^+2Fc^2^)/3'
_refine_ls_weighting_scheme calc
_refine_ls_wR_factor_gt 0.1520
_refine_ls_wR_factor_ref 0.1838
_reflns_Friedel_coverage 0.000
_reflns_number_gt 1745
_reflns_number_total 2909
_reflns_threshold_expression 'I > 2\s(I)'
_cod_data_source_file am1c15240_si_002.cif
_cod_data_source_block BUT-205
_cod_original_sg_symbol_H-M 'I 41/a'
_cod_database_code 4519083
_shelx_shelxl_version_number 2018/1
_shelx_space_group_comment
; 
The symmetry employed for this shelxl refinement is uniquely defined 
by the following loop, which should always be used as a source of 
symmetry information in preference to the above space-group names. 
They are only intended as comments. 
;

loop_
_space_group_symop_operation_xyz
'x, y, z'
'-x+1/2, -y, z+1/2'
'-y+3/4, x+1/4, z+1/4'
'y+3/4, -x+3/4, z+3/4'
'x+1/2, y+1/2, z+1/2'
'-x+1, -y+1/2, z+1'
'-y+5/4, x+3/4, z+3/4'
'y+5/4, -x+5/4, z+5/4'
'-x, -y, -z'
'x-1/2, y, -z-1/2'
'y-3/4, -x-1/4, -z-1/4'
'-y-3/4, x-3/4, -z-3/4'
'-x+1/2, -y+1/2, -z+1/2'
'x, y+1/2, -z'
'y-1/4, -x+1/4, -z+1/4'
'-y-1/4, x-1/4, -z-1/4'

loop_
_atom_site_label
_atom_site_type_symbol
_atom_site_fract_x
_atom_site_fract_y
_atom_site_fract_z
_atom_site_U_iso_or_equiv
_atom_site_adp_type
_atom_site_occupancy
_atom_site_site_symmetry_order
_atom_site_calc_flag
_atom_site_refinement_flags_posn
_atom_site_refinement_flags_adp
_atom_site_refinement_flags_occupancy
_atom_site_disorder_assembly
_atom_site_disorder_group
Cu1 Cu 1.04220(4) 0.52425(4) 0.44510(3) 0.0527(3) Uani 1 1 d . . . . .
O2 O 0.9320(3) 0.3764(3) 0.50177(19) 0.0713(10) Uani 1 1 d . . . . .
O1 O 1.0001(3) 0.4110(2) 0.4181(2) 0.0745(11) Uani 1 1 d . . . . .
N1 N 0.9295(3) 0.5738(3) 0.42939(19) 0.0561(10) Uani 1 1 d . . . . .
N2 N 0.8253(3) 0.6458(3) 0.38282(19) 0.0605(11) Uani 1 1 d . . . . .
N3 N 0.8572(3) 0.5361(3) 0.5199(2) 0.0734(14) Uani 1 1 d . . . . .
C3 C 0.8631(3) 0.5729(3) 0.4653(3) 0.0572(12) Uani 1 1 d . . . . .
C1 C 0.9039(3) 0.6176(3) 0.3805(2) 0.0595(12) Uani 1 1 d . . . . .
H1 H 0.939001 0.627110 0.347898 0.071 Uiso 1 1 calc R U . . .
C6 C 0.9612(4) 0.3607(3) 0.4518(3) 0.0676(15) Uani 1 1 d . . . . .
C2 C 0.7985(4) 0.6170(4) 0.4371(3) 0.0676(14) Uani 1 1 d . . . . .
N4 N 0.7177(4) 0.5884(7) 0.5236(3) 0.147(4) Uani 1 1 d . . . . .
N5 N 0.6564(4) 0.6671(7) 0.4465(4) 0.168(5) Uani 1 1 d . . . . .
H5A H 0.658607 0.690658 0.411899 0.202 Uiso 1 1 calc R U . . .
H5B H 0.610986 0.670342 0.467500 0.202 Uiso 1 1 calc R U . . .
C7 C 0.9545(4) 0.2715(4) 0.4302(4) 0.094(2) Uani 1 1 d . . . . .
H7A H 0.931270 0.270746 0.390106 0.112 Uiso 1 1 calc R U . . .
H7B H 0.916691 0.239874 0.456032 0.112 Uiso 1 1 calc R U . . .
C4 C 0.7239(5) 0.6251(7) 0.4677(4) 0.118(3) Uani 1 1 d . . . . .
C5 C 0.7832(5) 0.5466(7) 0.5460(4) 0.123(4) Uani 1 1 d . . . . .
H5 H 0.776256 0.522457 0.583534 0.147 Uiso 1 1 calc R U . . .

loop_
_atom_site_aniso_label
_atom_site_aniso_U_11
_atom_site_aniso_U_22
_atom_site_aniso_U_33
_atom_site_aniso_U_23
_atom_site_aniso_U_13
_atom_site_aniso_U_12
Cu1 0.0535(4) 0.0528(4) 0.0519(4) 0.0140(3) 0.0024(3) 0.0033(3)
O2 0.082(3) 0.069(2) 0.063(2) 0.0052(19) -0.004(2) -0.012(2)
O1 0.098(3) 0.050(2) 0.076(3) 0.0036(19) 0.014(2) -0.0086(19)
N1 0.054(2) 0.060(2) 0.054(2) 0.0132(19) -0.0091(18) 0.0023(17)
N2 0.065(3) 0.068(3) 0.048(2) 0.014(2) -0.011(2) 0.001(2)
N3 0.057(3) 0.089(3) 0.075(3) 0.027(3) 0.008(2) 0.016(2)
C3 0.054(3) 0.056(3) 0.062(3) 0.010(2) -0.009(2) 0.008(2)
C1 0.058(3) 0.068(3) 0.053(3) 0.014(2) -0.008(2) 0.006(2)
C6 0.075(3) 0.053(3) 0.074(4) 0.005(3) -0.013(3) -0.003(2)
C2 0.060(3) 0.083(4) 0.059(3) 0.017(3) -0.002(2) 0.009(3)
N4 0.088(4) 0.245(10) 0.108(6) 0.099(6) 0.043(4) 0.081(6)
N5 0.079(4) 0.301(13) 0.126(6) 0.093(7) 0.019(4) 0.094(6)
C7 0.098(5) 0.053(3) 0.130(7) 0.004(4) -0.021(4) -0.010(3)
C4 0.070(4) 0.183(9) 0.101(6) 0.051(6) 0.013(4) 0.044(5)
C5 0.075(4) 0.187(9) 0.106(6) 0.069(6) 0.035(4) 0.050(5)

loop_
_atom_type_symbol
_atom_type_description
_atom_type_scat_dispersion_real
_atom_type_scat_dispersion_imag
_atom_type_scat_source
C C 0.0181 0.0091 'International Tables Vol C Tables 4.2.6.8 and 6.1.1.4'
H H 0.0000 0.0000 'International Tables Vol C Tables 4.2.6.8 and 6.1.1.4'
N N 0.0311 0.0180 'International Tables Vol C Tables 4.2.6.8 and 6.1.1.4'
O O 0.0492 0.0322 'International Tables Vol C Tables 4.2.6.8 and 6.1.1.4'
Cu Cu -1.9646 0.5888 'International Tables Vol C Tables 4.2.6.8 and 6.1.1.4'

loop_
_geom_angle_atom_site_label_1
_geom_angle_atom_site_label_2
_geom_angle_atom_site_label_3
_geom_angle
_geom_angle_site_symmetry_1
_geom_angle_site_symmetry_3
_geom_angle_publ_flag
N1 Cu1 O1 90.06(19) . . ?
N1 Cu1 O2 88.74(18) . 9_766 ?
O1 Cu1 O2 160.63(17) . 9_766 ?
N1 Cu1 N3 165.59(19) . 9_766 ?
O1 Cu1 N3 87.5(2) . 9_766 ?
O2 Cu1 N3 88.8(2) 9_766 9_766 ?
N1 Cu1 N2 96.74(18) . 16_756 ?
O1 Cu1 N2 103.95(17) . 16_756 ?
O2 Cu1 N2 95.39(17) 9_766 16_756 ?
N3 Cu1 N2 97.63(19) 9_766 16_756 ?
N1 Cu1 Cu1 80.86(13) . 9_766 ?
O1 Cu1 Cu1 82.35(13) . 9_766 ?
O2 Cu1 Cu1 78.37(12) 9_766 9_766 ?
N3 Cu1 Cu1 84.74(14) 9_766 9_766 ?
N2 Cu1 Cu1 173.32(13) 16_756 9_766 ?
C6 O2 Cu1 128.1(4) . 9_766 ?
C6 O1 Cu1 123.2(4) . . ?
C3 N1 C1 105.0(4) . . ?
C3 N1 Cu1 127.0(3) . . ?
C1 N1 Cu1 127.9(4) . . ?
C1 N2 C2 102.4(4) . . ?
C1 N2 Cu1 118.3(4) . 11_676 ?
C2 N2 Cu1 139.0(4) . 11_676 ?
C5 N3 C3 113.9(5) . . ?
C5 N3 Cu1 126.1(5) . 9_766 ?
C3 N3 Cu1 120.0(4) . 9_766 ?
N1 C3 N3 127.4(5) . . ?
N1 C3 C2 107.6(5) . . ?
N3 C3 C2 125.0(5) . . ?
N2 C1 N1 115.0(5) . . ?
N2 C1 H1 122.5 . . ?
N1 C1 H1 122.5 . . ?
O2 C6 O1 126.8(6) . . ?
O2 C6 C7 117.1(6) . . ?
O1 C6 C7 116.0(6) . . ?
N2 C2 C4 132.9(6) . . ?
N2 C2 C3 110.1(5) . . ?
C4 C2 C3 117.0(6) . . ?
C5 N4 C4 119.7(6) . . ?
C4 N5 H5A 120.0 . . ?
C4 N5 H5B 120.0 . . ?
H5A N5 H5B 120.0 . . ?
C6 C7 C7 109.8(6) . 6_654 ?
C6 C7 H7A 109.7 . . ?
C7 C7 H7A 109.7 6_654 . ?
C6 C7 H7B 109.7 . . ?
C7 C7 H7B 109.7 6_654 . ?
H7A C7 H7B 108.2 . . ?
N5 C4 C2 123.7(7) . . ?
N5 C4 N4 118.1(7) . . ?
C2 C4 N4 118.3(6) . . ?
N3 C5 N4 126.1(7) . . ?
N3 C5 H5 117.0 . . ?
N4 C5 H5 117.0 . . ?

loop_
_geom_bond_atom_site_label_1
_geom_bond_atom_site_label_2
_geom_bond_distance
_geom_bond_site_symmetry_2
_geom_bond_publ_flag
Cu1 N1 1.977(4) . ?
Cu1 O1 2.003(4) . ?
Cu1 O2 2.012(4) 9_766 ?
Cu1 N3 2.012(5) 9_766 ?
Cu1 N2 2.158(4) 16_756 ?
Cu1 Cu1 2.8998(14) 9_766 ?
O2 C6 1.236(7) . ?
O1 C6 1.257(7) . ?
N1 C3 1.322(7) . ?
N1 C1 1.356(6) . ?
N2 C1 1.320(7) . ?
N2 C2 1.365(7) . ?
N3 C5 1.317(8) . ?
N3 C3 1.358(7) . ?
C3 C2 1.388(7) . ?
C1 H1 0.9300 . ?
C6 C7 1.494(8) . ?
C2 C4 1.369(10) . ?
N4 C5 1.327(9) . ?
N4 C4 1.383(9) . ?
N5 C4 1.342(9) . ?
N5 H5A 0.8600 . ?
N5 H5B 0.8600 . ?
C7 C7 1.591(14) 6_654 ?
C7 H7A 0.9700 . ?
C7 H7B 0.9700 . ?
C5 H5 0.9300 . ?
